data_2106175
loop_
_publ_author_name
'Allmann, R.'

_publ_section_title
;
 Die Struktur des Ammoniumparawolframates (N H4)10 (H2 W12 O42) (H2 O)10
;
_journal_name_full 'Acta Crystallographica B (24,1968-38,1982)'
_journal_page_first 1393
_journal_page_last 1404
_journal_volume 27
_journal_year 1971
_chemical_formula_sum 'H62 N10 O52 W12'
_chemical_name_systematic '(N H4)10 (H2 W12 O42) (H2 O)10'
_space_group_IT_number 61
_symmetry_space_group_name_Hall '-P 2ac 2ab'
_symmetry_space_group_name_H-M 'P b c a'
_cell_angle_alpha 90
_cell_angle_beta 90
_cell_angle_gamma 90
_cell_formula_units_Z 4
_cell_length_a 19.07
_cell_length_b 24.42
_cell_length_c 10.915
_cell_volume 5083.000
_citation_journal_id_ASTM ACBCAR
_cod_data_source_file Allmann_ACBCAR_1971_4.cif
_cod_data_source_block H62N10O52W12
_cod_original_cell_volume 5083
_cod_database_code 2106175

loop_
_symmetry_equiv_pos_as_xyz
x,y,z
-x+1/2,-y,z+1/2
x+1/2,-y+1/2,-z
-x,y+1/2,-z+1/2
-x,-y,-z
x-1/2,y,-z-1/2
-x-1/2,y-1/2,z
x,-y-1/2,z-1/2

loop_
_atom_site_label
_atom_site_type_symbol
_atom_site_fract_x
_atom_site_fract_y
_atom_site_fract_z
_atom_site_occupancy
_atom_site_U_iso_or_equiv
O8 O-2 -0.044 -0.083 0.118 1 0.0
N3 N-3 -0.041 -0.191 0.408 1 0.0
O24 O-2 -0.103 0.296 -0.154 1 0.0
O23 O-2 -0.271 -0.148 -0.129 1 0.0
O1 O-2 -0.101 0.005 0.23 1 0.0
O3 O-2 -0.059 0.111 0.223 1 0.0
O22 O-2 0.158 0.217 0.171 1 0.0
O20 O-2 0.15 -0.142 0.358 1 0.0
O21 O-2 0.177 -0.189 0.139 1 0.0
W6 W+6 0.1313 -0.1336 0.1892 1 0.0
O18 O-2 -0.091 -0.19 0.114 1 0.0
O4 O-2 -0.038 -0.072 0.377 1 0.0
N5 N-3 -0.161 0.239 0.114 1 0.0
O9 O-2 0.081 -0.053 0.221 1 0.0
O5 O-2 -0.193 0.093 0.146 1 0.0
O6 O-2 0.064 0.138 0.356 1 0.0
W5 W+6 0.1807 -0.0033 0.1874 1 0.0
W1 W+6 -0.0173 -0.0369 0.2624 1 0.0
O17 O-2 0.258 0.017 0.124 1 0.0
O13 O-2 -0.132 0.009 -0.007 1 0.0
N1 N-3 0.106 -0.052 0.518 1 0.0
O26 O-2 -0.186 -0.166 0.283 1 0.0
N4 N-3 -0.201 -0.091 0.085 1 0.0
W4 W+6 -0.0145 -0.1636 0.0505 1 0.0
W3 W+6 -0.1124 0.063 0.105 1 0.0
O12 O-2 -0.078 0.115 -0.011 1 0.0
O7 O-2 0.002 0.031 0.104 1 0.0
O15 O-2 0.201 -0.082 0.153 1 0.0
O11 O-2 0.051 0.143 0.096 1 0.0
W2 W+6 0.0388 0.0929 0.2464 1 0.0
O25 O-2 -0.186 -0.283 0.074 1 0.0
O10 O-2 0.128 0.062 0.198 1 0.0
O19 O-2 0.032 -0.224 -0.003 1 0.0
N2 N-3 -0.316 0.0847 -0.004 1 0.0
O14 O-2 0.038 -0.16 0.204 1 0.0
O16 O-2 0.201 -0.009 0.348 1 0.0
O2 O-2 0.0197 0.03 0.337 1 0.0
